data_4345220
loop_
_publ_author_name
'Li, Yun-Wu'
'Guo, Ling-Yu'
'Su, Hai-Feng'
'Jagodi\<c, Marko'
'Luo, Ming'
'Zhou, Xiao-Qi'
'Zeng, Su-Yuan'
'Tung, Chen-Ho'
'Sun, Di'
'Zheng, Lan-Sun'

_publ_section_title
;
 Two Unprecedented POM-Based Inorganic-Organic Hybrids with Concomitant
 Heteropolytungstate and Molybdate.
;
_journal_issue 5
_journal_name_full 'Inorganic chemistry'
_journal_page_first 2481
_journal_page_last 2489
_journal_paper_doi 10.1021/acs.inorgchem.6b02601
_journal_volume 56
_journal_year 2017
_chemical_formula_moiety 'C60 H48 Cu6 Mo6 N12 O62 Si W12'
_chemical_formula_sum 'C60 H48 Cu6 Mo6 N12 O62 Si W12'
_chemical_formula_weight 5120.27
_chemical_name_systematic
;
 ? 
;
_space_group_crystal_system monoclinic
_space_group_IT_number 14
_space_group_name_Hall '-P 2ybc'
_space_group_name_H-M_alt 'P 1 21/c 1'
_symmetry_space_group_name_Hall '-P 2ybc'
_symmetry_space_group_name_H-M 'P 1 21/c 1'
_atom_sites_solution_hydrogens geom
_atom_sites_solution_primary direct
_atom_sites_solution_secondary difmap
_audit_creation_date 2016-07-31
_audit_creation_method
;
Olex2 1.2
(compiled 2016.02.19 svn.r3266 for OlexSys, GUI svn.r5155)
;
_cell_angle_alpha 90.00
_cell_angle_beta 94.283(4)
_cell_angle_gamma 90.00
_cell_formula_units_Z 2
_cell_length_a 13.973(5)
_cell_length_b 20.115(7)
_cell_length_c 17.252(6)
_cell_measurement_reflns_used 7602
_cell_measurement_temperature 293(2)
_cell_measurement_theta_max 27.319
_cell_measurement_theta_min 2.497
_cell_volume 4835(3)
_computing_molecular_graphics 'Olex2 (Dolomanov et al., 2009)'
_computing_publication_material 'Olex2 (Dolomanov et al., 2009)'
_computing_structure_refinement 'XL (Sheldrick, 2008)'
_computing_structure_solution 'SIR2004 (Burla et al., 2007)'
_diffrn_ambient_temperature 298.15
_diffrn_measured_fraction_theta_full 0.994
_diffrn_measured_fraction_theta_max 0.994
_diffrn_measurement_device_type 'CCD area detector'
_diffrn_radiation_monochromator graphite
_diffrn_radiation_type MoK\a
_diffrn_radiation_wavelength 0.71073
_diffrn_reflns_av_R_equivalents 0.0448
_diffrn_reflns_av_unetI/netI 0.0455
_diffrn_reflns_limit_h_max 16
_diffrn_reflns_limit_h_min -16
_diffrn_reflns_limit_k_max 23
_diffrn_reflns_limit_k_min -23
_diffrn_reflns_limit_l_max 20
_diffrn_reflns_limit_l_min -20
_diffrn_reflns_number 30793
_diffrn_reflns_theta_full 25.00
_diffrn_reflns_theta_max 25.00
_diffrn_reflns_theta_min 2.50
_diffrn_source 'fine-focus sealed tube'
_exptl_absorpt_coefficient_mu 16.362
_exptl_absorpt_correction_T_max 0.3544
_exptl_absorpt_correction_T_min 0.1928
_exptl_absorpt_correction_type multi-scan
_exptl_absorpt_process_details sadabs
_exptl_crystal_colour green
_exptl_crystal_density_diffrn 3.517
_exptl_crystal_density_method 'not measured'
_exptl_crystal_description rod
_exptl_crystal_F_000 4632
_exptl_crystal_size_max 0.15
_exptl_crystal_size_mid 0.1
_exptl_crystal_size_min 0.08
_refine_diff_density_max 6.367
_refine_diff_density_min -2.186
_refine_diff_density_rms 0.375
_refine_ls_extinction_method none
_refine_ls_goodness_of_fit_ref 1.023
_refine_ls_hydrogen_treatment constr
_refine_ls_matrix_type full
_refine_ls_number_parameters 736
_refine_ls_number_reflns 8484
_refine_ls_number_restraints 0
_refine_ls_restrained_S_all 1.023
_refine_ls_R_factor_all 0.0742
_refine_ls_R_factor_gt 0.0553
_refine_ls_shift/su_max 0.001
_refine_ls_shift/su_mean 0.000
_refine_ls_structure_factor_coef Fsqd
_refine_ls_weighting_details 'calc w=1/[\s^2^(Fo^2^)+(0.1111P)^2^+70.3607P] where P=(Fo^2^+2Fc^2^)/3'
_refine_ls_weighting_scheme calc
_refine_ls_wR_factor_gt 0.1616
_refine_ls_wR_factor_ref 0.1774
_reflns_number_gt 6451
_reflns_number_total 8484
_reflns_threshold_expression >2sigma(I)
_cod_data_source_file ic6b02601_si_002.cif
_cod_data_source_block p1
_cod_depositor_comments 'Adding full bibliography for 4345220--4345224.cif.'
_cod_database_code 4345220
_olex2_refinement_description
;
1. Fixed Uiso
 At 1.2 times of:
  All C(H) groups
2. Others
 Fixed Sof: O30(0.5) O31(0.5) O32(0.5) O33(0.5)
3.a Aromatic/amide H refined with riding coordinates:
 C1(H1), C2(H2), C3(H3), C4(H4), C7(H7), C8(H8), C9(H9), C10(H10), C11(H11),
 C12(H12), C13(H13), C14(H14), C17(H17), C18(H18), C19(H19), C20(H20), C21(H21),
  C22(H22), C23(H23), C24(H24), C27(H27), C28(H28), C29(H29), C30(H30)
;
_olex2_submission_special_instructions 'No special instructions were received'

loop_
_space_group_symop_id
_space_group_symop_operation_xyz
1 'x, y, z'
2 '-x, y+1/2, -z+1/2'
3 '-x, -y, -z'
4 'x, -y-1/2, z-1/2'

loop_
_atom_site_label
_atom_site_type_symbol
_atom_site_fract_x
_atom_site_fract_y
_atom_site_fract_z
_atom_site_U_iso_or_equiv
_atom_site_adp_type
_atom_site_occupancy
_atom_site_calc_flag
_atom_site_site_symmetry_order
_atom_site_refinement_flags_posn
_atom_site_refinement_flags_adp
_atom_site_refinement_flags_occupancy
W1 W 0.38589(7) 0.52419(5) 0.31320(5) 0.0516(2) Uani 1 d 1 . . .
W2 W 0.24721(5) 0.50052(4) 0.47402(5) 0.0390(2) Uani 1 d 1 . . .
W3 W 0.50000(6) 0.37251(4) 0.36069(5) 0.0494(2) Uani 1 d 1 . . .
W4 W 0.62353(6) 0.34997(4) 0.54425(5) 0.0451(2) Uani 1 d 1 . . .
W5 W 0.37018(5) 0.35175(4) 0.52627(5) 0.0384(2) Uani 1 d 1 . . .
W6 W 0.36081(6) 0.48297(4) 0.66183(5) 0.0439(2) Uani 1 d 1 . . .
Mo1 Mo 0.14148(8) 0.59122(6) 0.03231(7) 0.0173(3) Uani 1 d 1 . . .
Mo2 Mo -0.14700(8) 0.58421(6) -0.04540(7) 0.0180(3) Uani 1 d 1 . . .
Mo3 Mo 0.03315(7) 0.49586(5) -0.10088(6) 0.0094(2) Uani 1 d 1 . . .
Cu1 Cu 0.35732(13) 0.50918(10) 0.09482(12) 0.0318(5) Uani 1 d 1 . . .
Cu2 Cu -0.03105(15) 0.66931(10) 0.12976(13) 0.0365(5) Uani 1 d 1 . . .
Cu3 Cu 0.02066(14) 0.65827(10) -0.15175(13) 0.0356(5) Uani 1 d 1 . . .
Si1 Si 0.5000 0.5000 0.5000 0.0257(13) Uani 1 d 2 S T P
O1 O 0.3995(10) 0.5715(8) 0.6713(16) 0.113(9) Uani 1 d 1 . . .
O2 O 0.4870(11) 0.4591(8) 0.7082(18) 0.124(10) Uani 1 d 1 . . .
O3 O 0.2950(12) 0.4734(8) 0.7386(8) 0.063(4) Uani 1 d 1 . . .
O4 O 0.3554(13) 0.3926(8) 0.6237(9) 0.072(5) Uani 1 d 1 . . .
O5 O 0.2659(15) 0.5067(8) 0.5865(10) 0.079(6) Uani 1 d 1 . . .
O6 O 0.6827(11) 0.2800(8) 0.5677(11) 0.073(5) Uani 1 d 1 . . .
O7 O 0.4946(9) 0.3243(12) 0.5597(8) 0.083(6) Uani 1 d 1 . . .
O8 O 0.7253(18) 0.4052(9) 0.5249(10) 0.100(7) Uani 1 d 1 . . .
O9 O 0.5935(10) 0.3365(12) 0.4372(9) 0.089(7) Uani 1 d 1 . . .
O10 O 0.4043(10) 0.3407(11) 0.4222(8) 0.078(6) Uani 1 d 1 . . .
O11 O 0.3058(12) 0.2824(7) 0.5391(9) 0.069(4) Uani 1 d 1 . . .
O12 O 0.2700(13) 0.4096(8) 0.4819(9) 0.072(5) Uani 1 d 1 . . .
O13 O 0.1277(10) 0.5029(8) 0.4635(11) 0.068(5) Uani 1 d 1 . . .
O14 O 0.2868(18) 0.4982(7) 0.3708(12) 0.094(7) Uani 1 d 1 . . .
O15 O 0.5018(9) 0.3118(8) 0.2943(8) 0.055(4) Uani 1 d 1 . . .
O16 O 0.4108(11) 0.4306(8) 0.3092(17) 0.119(10) Uani 1 d 1 . . .
O17 O 0.3740(15) 0.6094(8) 0.3541(10) 0.088(6) Uani 1 d 1 . . .
O18 O 0.3332(10) 0.5331(8) 0.2248(7) 0.055(4) Uani 1 d 1 . . .
O19 O 0.2613(7) 0.5758(6) 0.0664(7) 0.035(3) Uani 1 d 1 . . .
O20 O 0.1004(8) 0.5070(6) 0.1063(6) 0.032(3) Uani 1 d 1 . . .
O21 O 0.1501(8) 0.5003(5) -0.0325(6) 0.029(2) Uani 1 d 1 . . .
O22 O 0.0957(8) 0.6430(5) 0.1037(7) 0.034(3) Uani 1 d 1 . . .
O23 O 0.1456(8) 0.6442(6) -0.0468(7) 0.041(3) Uani 1 d 1 . . .
O24 O -0.0574(8) 0.5754(5) 0.1537(7) 0.033(3) Uani 1 d 1 . . .
O25 O -0.0021(7) 0.5635(6) -0.0050(7) 0.035(3) Uani 1 d 1 . . .
O26 O 0.0528(8) 0.5626(6) -0.1635(7) 0.036(3) Uani 1 d 1 . . .
O27 O -0.1053(8) 0.6328(5) -0.1211(7) 0.035(3) Uani 1 d 1 . . .
O28 O -0.2667(8) 0.5620(6) -0.0788(7) 0.039(3) Uani 1 d 1 . . .
O29 O -0.1566(8) 0.6413(6) 0.0286(8) 0.042(3) Uani 1 d 1 . . .
O30 O 0.4041(14) 0.5325(10) 0.4522(14) 0.030(5) Uani 0.50 d 1 . . .
O31 O 0.4956(14) 0.4216(12) 0.4887(11) 0.029(5) Uani 0.50 d 1 . . .
O32 O 0.4928(16) 0.5167(11) 0.5930(12) 0.029(5) Uani 0.50 d 1 . . .
O33 O 0.4050(17) 0.4664(10) 0.5260(13) 0.033(5) Uani 0.50 d 1 . . .
N1 N 0.4672(10) 0.4456(7) 0.1079(9) 0.037(3) Uani 1 d 1 . . .
N2 N 0.4647(10) 0.5735(7) 0.0901(8) 0.034(3) Uani 1 d 1 . . .
N3 N 0.1234(9) 0.6936(9) -0.2146(9) 0.043(4) Uani 1 d 1 . . .
N4 N -0.0042(10) 0.7526(8) -0.1389(9) 0.041(4) Uani 1 d 1 . . .
N5 N -0.0063(10) 0.7622(7) 0.1065(9) 0.041(4) Uani 1 d 1 . . .
N6 N -0.1355(10) 0.7116(7) 0.1854(9) 0.040(4) Uani 1 d 1 . . .
C1 C 0.4621(13) 0.3803(10) 0.1153(11) 0.042(4) Uani 1 d 1 . . .
H1 H 0.4019 0.3612 0.1181 0.051 Uiso 1 calc 1 R . .
C2 C 0.5395(14) 0.3397(10) 0.1191(12) 0.046(5) Uani 1 d 1 . . .
H2 H 0.5320 0.2941 0.1244 0.056 Uiso 1 calc 1 R . .
C3 C 0.6299(13) 0.3670(9) 0.1150(11) 0.043(5) Uani 1 d 1 . . .
H3 H 0.6843 0.3402 0.1164 0.052 Uiso 1 calc 1 R . .
C4 C 0.6366(11) 0.4350(10) 0.1089(10) 0.039(4) Uani 1 d 1 . . .
H4 H 0.6966 0.4545 0.1061 0.046 Uiso 1 calc 1 R . .
C5 C 0.5543(11) 0.4757(9) 0.1067(10) 0.034(4) Uani 1 d 1 . . .
C6 C 0.5535(10) 0.5479(10) 0.0972(9) 0.033(4) Uani 1 d 1 . . .
C7 C 0.6322(10) 0.5870(9) 0.0907(10) 0.037(4) Uani 1 d 1 . . .
H7 H 0.6931 0.5681 0.0940 0.044 Uiso 1 calc 1 R . .
C8 C 0.6216(13) 0.6536(10) 0.0793(11) 0.046(5) Uani 1 d 1 . . .
H8 H 0.6751 0.6805 0.0749 0.055 Uiso 1 calc 1 R . .
C9 C 0.5314(13) 0.6805(9) 0.0746(11) 0.043(4) Uani 1 d 1 . . .
H9 H 0.5215 0.7259 0.0670 0.052 Uiso 1 calc 1 R . .
C10 C 0.4582(14) 0.6389(10) 0.0813(13) 0.049(5) Uani 1 d 1 . . .
H10 H 0.3970 0.6573 0.0797 0.059 Uiso 1 calc 1 R . .
C11 C 0.1786(14) 0.6559(13) -0.2527(13) 0.061(6) Uani 1 d 1 . . .
H11 H 0.1713 0.6099 -0.2530 0.073 Uiso 1 calc 1 R . .
C12 C 0.2509(18) 0.6870(18) -0.2939(17) 0.090(10) Uani 1 d 1 . . .
H12 H 0.2893 0.6609 -0.3235 0.109 Uiso 1 calc 1 R . .
C13 C 0.2649(19) 0.7521(17) -0.2913(16) 0.079(8) Uani 1 d 1 . . .
H13 H 0.3129 0.7712 -0.3186 0.095 Uiso 1 calc 1 R . .
C14 C 0.2077(14) 0.7919(14) -0.2479(13) 0.063(7) Uani 1 d 1 . . .
H14 H 0.2179 0.8374 -0.2422 0.075 Uiso 1 calc 1 R . .
C15 C 0.1341(12) 0.7591(10) -0.2135(11) 0.044(5) Uani 1 d 1 . . .
C16 C 0.0596(13) 0.7958(9) -0.1719(12) 0.045(5) Uani 1 d 1 . . .
C17 C 0.048(2) 0.8614(15) -0.1646(19) 0.085(9) Uani 1 d 1 . . .
H17 H 0.0908 0.8895 -0.1875 0.102 Uiso 1 calc 1 R . .
C18 C -0.021(3) 0.8879(14) -0.127(2) 0.101(11) Uani 1 d 1 . . .
H18 H -0.0248 0.9338 -0.1211 0.122 Uiso 1 calc 1 R . .
C19 C -0.0842(19) 0.8482(13) -0.096(2) 0.082(8) Uani 1 d 1 . . .
H19 H -0.1337 0.8659 -0.0692 0.098 Uiso 1 calc 1 R . .
C20 C -0.0755(13) 0.7816(10) -0.1043(13) 0.050(5) Uani 1 d 1 . . .
H20 H -0.1221 0.7546 -0.0849 0.060 Uiso 1 calc 1 R . .
C21 C 0.0695(14) 0.7841(11) 0.0653(15) 0.063(7) Uani 1 d 1 . . .
H21 H 0.1102 0.7531 0.0450 0.076 Uiso 1 calc 1 R . .
C22 C 0.0848(18) 0.8499(11) 0.0545(18) 0.078(8) Uani 1 d 1 . . .
H22 H 0.1347 0.8646 0.0261 0.094 Uiso 1 calc 1 R . .
C23 C 0.0256(18) 0.8932(12) 0.0861(18) 0.078(8) Uani 1 d 1 . . .
H23 H 0.0364 0.9384 0.0799 0.093 Uiso 1 calc 1 R . .
C24 C -0.0485(15) 0.8740(10) 0.1261(14) 0.055(5) Uani 1 d 1 . . .
H24 H -0.0891 0.9052 0.1461 0.066 Uiso 1 calc 1 R . .
C25 C -0.0628(12) 0.8066(9) 0.1368(11) 0.042(4) Uani 1 d 1 . . .
C26 C -0.1394(12) 0.7774(9) 0.1806(11) 0.042(4) Uani 1 d 1 . . .
C27 C -0.2135(15) 0.8124(12) 0.2118(12) 0.055(6) Uani 1 d 1 . . .
H27 H -0.2178 0.8584 0.2069 0.066 Uiso 1 calc 1 R . .
C28 C -0.2804(15) 0.7769(14) 0.2503(15) 0.068(7) Uani 1 d 1 . . .
H28 H -0.3294 0.7988 0.2737 0.082 Uiso 1 calc 1 R . .
C29 C -0.2738(17) 0.7135(14) 0.2531(14) 0.066(6) Uani 1 d 1 . . .
H29 H -0.3204 0.6899 0.2773 0.080 Uiso 1 calc 1 R . .
C30 C -0.2015(13) 0.6785(13) 0.2221(11) 0.054(6) Uani 1 d 1 . . .
H30 H -0.1985 0.6325 0.2267 0.065 Uiso 1 calc 1 R . .

loop_
_atom_site_aniso_label
_atom_site_aniso_U_11
_atom_site_aniso_U_22
_atom_site_aniso_U_33
_atom_site_aniso_U_23
_atom_site_aniso_U_13
_atom_site_aniso_U_12
W1 0.0614(5) 0.0505(5) 0.0409(5) 0.0080(4) -0.0105(4) -0.0044(4)
W2 0.0324(4) 0.0439(4) 0.0416(5) -0.0041(3) 0.0076(3) -0.0017(3)
W3 0.0454(4) 0.0423(5) 0.0606(6) -0.0199(4) 0.0053(4) 0.0000(3)
W4 0.0545(5) 0.0355(4) 0.0458(5) 0.0039(3) 0.0079(4) 0.0120(3)
W5 0.0417(4) 0.0343(4) 0.0405(4) -0.0012(3) 0.0122(3) -0.0057(3)
W6 0.0442(4) 0.0423(4) 0.0473(5) 0.0065(4) 0.0183(3) 0.0003(3)
Mo1 0.0122(5) 0.0179(6) 0.0218(6) 0.0000(5) 0.0011(4) -0.0020(4)
Mo2 0.0115(5) 0.0186(6) 0.0241(7) 0.0011(5) 0.0018(4) -0.0006(4)
Mo3 0.0082(5) 0.0104(5) 0.0099(5) -0.0005(4) 0.0041(4) -0.0010(4)
Cu1 0.0216(9) 0.0374(11) 0.0364(12) 0.0017(9) 0.0009(8) -0.0030(8)
Cu2 0.0369(11) 0.0319(11) 0.0415(13) -0.0020(9) 0.0085(9) -0.0002(9)
Cu3 0.0329(10) 0.0344(11) 0.0403(12) 0.0059(9) 0.0083(9) -0.0028(8)
Si1 0.028(3) 0.029(3) 0.020(3) 0.001(2) 0.005(2) -0.001(2)
O1 0.037(8) 0.041(9) 0.26(3) 0.061(13) -0.022(12) -0.013(7)
O2 0.039(9) 0.031(8) 0.30(3) 0.026(13) -0.016(13) -0.004(7)
O3 0.090(11) 0.063(10) 0.039(8) -0.016(7) 0.023(8) -0.015(8)
O4 0.108(13) 0.058(10) 0.048(9) -0.009(8) -0.010(9) 0.041(9)
O5 0.121(15) 0.063(10) 0.051(10) -0.023(8) -0.010(10) 0.038(10)
O6 0.060(9) 0.065(10) 0.098(13) 0.041(9) 0.031(9) 0.030(8)
O7 0.035(7) 0.18(2) 0.033(8) -0.002(10) 0.008(6) 0.004(9)
O8 0.19(2) 0.062(11) 0.053(11) -0.023(9) 0.052(12) -0.059(12)
O9 0.025(7) 0.19(2) 0.052(10) 0.011(11) 0.018(6) 0.006(9)
O10 0.037(7) 0.165(19) 0.033(8) 0.005(9) 0.009(6) 0.020(9)
O11 0.096(12) 0.048(9) 0.060(10) 0.017(8) -0.010(8) -0.017(8)
O12 0.106(13) 0.061(10) 0.046(9) -0.020(8) -0.013(8) 0.038(9)
O13 0.042(8) 0.068(10) 0.092(13) -0.030(9) -0.008(8) 0.012(7)
O14 0.17(2) 0.038(9) 0.082(13) -0.026(8) 0.062(13) -0.040(10)
O15 0.046(8) 0.066(10) 0.054(9) -0.018(7) 0.010(6) 0.007(7)
O16 0.041(9) 0.038(9) 0.28(3) 0.030(13) -0.004(13) 0.000(7)
O17 0.154(18) 0.059(10) 0.058(11) -0.018(8) 0.062(11) -0.049(11)
O18 0.063(9) 0.079(10) 0.024(7) 0.016(7) 0.006(6) -0.018(8)
O19 0.017(5) 0.034(6) 0.055(8) 0.002(6) 0.004(5) 0.003(4)
O20 0.026(6) 0.046(7) 0.025(6) -0.003(5) 0.008(4) -0.005(5)
O21 0.031(6) 0.032(6) 0.024(6) 0.002(5) 0.001(4) 0.001(4)
O22 0.030(6) 0.027(6) 0.048(7) -0.005(5) 0.012(5) -0.010(5)
O23 0.041(7) 0.038(7) 0.045(8) 0.007(6) 0.006(5) -0.005(5)
O24 0.039(6) 0.021(5) 0.041(7) -0.009(5) 0.008(5) 0.004(5)
O25 0.035(6) 0.032(6) 0.038(7) -0.001(5) -0.004(5) -0.001(5)
O26 0.043(7) 0.032(6) 0.033(7) 0.008(5) 0.009(5) -0.007(5)
O27 0.032(6) 0.025(6) 0.049(7) 0.006(5) 0.008(5) -0.002(5)
O28 0.025(6) 0.045(7) 0.045(7) -0.006(6) -0.006(5) -0.003(5)
O29 0.033(6) 0.033(6) 0.059(8) -0.011(6) 0.007(6) 0.017(5)
O30 0.024(10) 0.015(10) 0.053(15) 0.002(10) 0.016(10) 0.005(8)
O31 0.026(11) 0.049(14) 0.013(10) 0.003(9) 0.009(8) -0.005(9)
O32 0.043(13) 0.030(12) 0.014(11) -0.006(9) 0.004(9) 0.010(9)
O33 0.053(14) 0.020(11) 0.024(12) -0.008(9) 0.000(10) -0.002(10)
N1 0.032(7) 0.040(9) 0.040(9) -0.004(7) 0.010(6) -0.007(6)
N2 0.037(8) 0.030(7) 0.036(8) 0.005(6) 0.002(6) 0.007(6)
N3 0.022(7) 0.064(11) 0.044(9) 0.020(8) 0.007(6) 0.001(7)
N4 0.033(8) 0.047(9) 0.042(9) 0.000(7) 0.006(6) -0.007(7)
N5 0.041(8) 0.037(8) 0.044(9) -0.001(7) 0.000(7) 0.005(7)
N6 0.033(7) 0.039(9) 0.047(9) 0.005(7) -0.007(7) 0.007(6)
C1 0.043(10) 0.047(11) 0.038(10) -0.005(9) 0.002(8) 0.011(8)
C2 0.054(11) 0.034(10) 0.051(12) -0.007(9) 0.010(9) 0.000(8)
C3 0.041(10) 0.037(10) 0.052(12) -0.010(9) 0.001(8) 0.017(8)
C4 0.019(7) 0.065(13) 0.033(10) -0.005(9) 0.009(6) 0.003(8)
C5 0.025(8) 0.047(10) 0.027(9) 0.002(8) -0.006(6) -0.003(7)
C6 0.016(7) 0.064(12) 0.021(8) -0.007(8) 0.002(6) -0.007(7)
C7 0.014(7) 0.052(11) 0.045(10) 0.015(9) 0.006(6) -0.005(7)
C8 0.034(9) 0.063(13) 0.041(11) -0.004(10) 0.004(8) -0.007(9)
C9 0.042(10) 0.034(10) 0.054(12) 0.002(9) 0.008(9) -0.010(8)
C10 0.041(10) 0.047(12) 0.061(13) 0.005(10) 0.015(9) 0.015(9)
C11 0.041(11) 0.086(17) 0.059(14) 0.005(12) 0.019(10) 0.016(11)
C12 0.055(15) 0.13(3) 0.09(2) 0.04(2) 0.043(14) 0.012(16)
C13 0.063(16) 0.11(2) 0.073(18) 0.024(17) 0.023(13) -0.008(15)
C14 0.044(11) 0.093(18) 0.051(13) 0.037(13) 0.001(10) -0.021(11)
C15 0.029(9) 0.059(13) 0.042(11) 0.024(9) -0.007(8) -0.011(8)
C16 0.051(11) 0.029(9) 0.053(12) 0.003(8) -0.017(9) -0.007(8)
C17 0.076(18) 0.08(2) 0.10(2) 0.006(17) -0.005(16) -0.034(15)
C18 0.12(3) 0.049(16) 0.14(3) -0.020(18) 0.01(2) -0.023(17)
C19 0.059(15) 0.060(16) 0.13(3) -0.019(16) 0.007(15) 0.004(12)
C20 0.037(10) 0.045(11) 0.067(14) -0.012(10) -0.005(9) -0.005(8)
C21 0.038(11) 0.056(13) 0.094(18) 0.032(13) -0.003(11) -0.014(9)
C22 0.061(14) 0.049(14) 0.12(2) 0.044(15) 0.002(15) 0.006(11)
C23 0.065(15) 0.046(13) 0.12(2) 0.012(14) -0.014(15) 0.001(12)
C24 0.052(12) 0.040(11) 0.072(15) 0.003(10) 0.003(11) 0.005(9)
C25 0.038(9) 0.035(10) 0.051(12) 0.002(9) -0.008(8) 0.008(8)
C26 0.037(9) 0.041(10) 0.046(11) -0.003(9) -0.009(8) 0.010(8)
C27 0.052(12) 0.073(15) 0.041(12) -0.002(11) 0.003(9) 0.027(11)
C28 0.045(12) 0.086(19) 0.073(16) -0.033(14) 0.004(11) 0.033(12)
C29 0.059(14) 0.083(19) 0.060(15) -0.004(13) 0.024(11) -0.009(13)
C30 0.043(11) 0.091(17) 0.030(10) 0.006(11) 0.016(8) -0.016(11)

loop_
_atom_type_symbol
_atom_type_description
_atom_type_scat_dispersion_real
_atom_type_scat_dispersion_imag
_atom_type_scat_source
C C 0.0033 0.0016 'International Tables Vol C Tables 4.2.6.8 and 6.1.1.4'
H H 0.0000 0.0000 'International Tables Vol C Tables 4.2.6.8 and 6.1.1.4'
Cu Cu 0.3201 1.2651 'International Tables Vol C Tables 4.2.6.8 and 6.1.1.4'
Mo Mo -1.6832 0.6857 'International Tables Vol C Tables 4.2.6.8 and 6.1.1.4'
N N 0.0061 0.0033 'International Tables Vol C Tables 4.2.6.8 and 6.1.1.4'
O O 0.0106 0.0060 'International Tables Vol C Tables 4.2.6.8 and 6.1.1.4'
Si Si 0.0817 0.0704 'International Tables Vol C Tables 4.2.6.8 and 6.1.1.4'
W W -0.8490 6.8722 'International Tables Vol C Tables 4.2.6.8 and 6.1.1.4'

loop_
_geom_angle_atom_site_label_1
_geom_angle_atom_site_label_2
_geom_angle_atom_site_label_3
_geom_angle
_geom_angle_site_symmetry_1
_geom_angle_site_symmetry_3
O2 W1 O16 89.5(7) 3_666 .
O2 W1 O30 98.8(10) 3_666 .
O2 W1 O32 64.0(9) 3_666 3_666
O14 W1 O2 157.1(11) . 3_666
O14 W1 O16 83.5(8) . .
O14 W1 O17 88.0(7) . .
O14 W1 O30 60.5(8) . .
O14 W1 O32 93.5(9) . 3_666
O16 W1 O30 95.6(10) . .
O16 W1 O32 64.3(9) . 3_666
O17 W1 O2 91.3(8) . 3_666
O17 W1 O16 159.6(11) . .
O17 W1 O30 64.1(7) . .
O17 W1 O32 97.9(8) . 3_666
O18 W1 O2 99.3(10) . 3_666
O18 W1 O14 103.2(9) . .
O18 W1 O16 98.2(10) . .
O18 W1 O17 101.8(9) . .
O18 W1 O30 157.2(7) . .
O18 W1 O32 154.5(7) . 3_666
O30 W1 O32 48.1(7) . 3_666
O5 W2 O30 94.9(9) . .
O5 W2 O33 66.2(8) . .
O8 W2 O5 85.2(7) 3_666 .
O8 W2 O30 62.9(9) 3_666 .
O8 W2 O33 95.7(9) 3_666 .
O12 W2 O5 88.9(6) . .
O12 W2 O8 158.5(10) . 3_666
O12 W2 O14 89.1(7) . .
O12 W2 O30 97.1(8) . .
O12 W2 O33 63.0(7) . .
O13 W2 O5 99.5(9) . .
O13 W2 O8 99.8(9) . 3_666
O13 W2 O12 101.6(8) . .
O13 W2 O14 104.9(10) . .
O13 W2 O30 156.5(8) . .
O13 W2 O33 158.0(8) . .
O14 W2 O5 155.3(10) . .
O14 W2 O8 87.8(6) . 3_666
O14 W2 O30 61.0(9) . .
O14 W2 O33 91.1(9) . .
O30 W2 O33 45.5(8) . .
O1 W3 O9 86.8(8) 3_666 .
O1 W3 O31 95.3(10) 3_666 .
O1 W3 O32 61.9(9) 3_666 3_666
O9 W3 O31 65.8(8) . .
O9 W3 O32 96.5(8) . 3_666
O10 W3 O1 158.6(10) . 3_666
O10 W3 O9 87.7(6) . .
O10 W3 O16 90.2(8) . .
O10 W3 O31 63.7(7) . .
O10 W3 O32 98.3(8) . 3_666
O15 W3 O1 100.6(9) . 3_666
O15 W3 O9 98.7(8) . .
O15 W3 O10 100.7(8) . .
O15 W3 O16 100.0(10) . .
O15 W3 O31 157.2(8) . .
O15 W3 O32 156.1(7) . 3_666
O16 W3 O1 88.5(7) . 3_666
O16 W3 O9 161.3(10) . .
O16 W3 O31 96.7(10) . .
O16 W3 O32 65.5(9) . 3_666
O32 W3 O31 46.6(7) 3_666 .
O6 W4 O7 101.1(8) . .
O6 W4 O8 100.2(9) . .
O6 W4 O9 100.8(9) . .
O6 W4 O17 99.3(9) . 3_666
O6 W4 O30 154.8(9) . 3_666
O6 W4 O31 158.6(8) . .
O7 W4 O17 86.6(7) . 3_666
O7 W4 O30 96.2(8) . 3_666
O7 W4 O31 62.8(8) . .
O8 W4 O7 158.5(10) . .
O8 W4 O9 91.5(8) . .
O8 W4 O17 87.1(7) . 3_666
O8 W4 O30 62.7(8) . 3_666
O8 W4 O31 97.2(9) . .
O9 W4 O7 87.4(6) . .
O9 W4 O17 159.8(9) . 3_666
O9 W4 O30 98.2(9) . 3_666
O9 W4 O31 66.1(7) . .
O17 W4 O30 63.4(8) 3_666 3_666
O17 W4 O31 94.0(8) 3_666 .
O30 W4 O31 46.5(7) 3_666 .
O4 W5 O10 159.7(9) . .
O4 W5 O12 88.1(6) . .
O4 W5 O31 96.8(8) . .
O4 W5 O33 67.3(8) . .
O7 W5 O4 90.9(7) . .
O7 W5 O10 87.9(6) . .
O7 W5 O12 157.9(9) . .
O7 W5 O31 64.6(8) . .
O7 W5 O33 95.9(9) . .
O10 W5 O12 85.5(7) . .
O10 W5 O31 64.5(8) . .
O10 W5 O33 92.6(8) . .
O11 W5 O4 98.5(8) . .
O11 W5 O7 102.0(9) . .
O11 W5 O10 101.6(8) . .
O11 W5 O12 99.9(8) . .
O11 W5 O31 159.8(8) . .
O11 W5 O33 157.4(8) . .
O12 W5 O31 93.6(8) . .
O12 W5 O33 63.5(8) . .
O33 W5 O31 42.6(8) . .
O1 W6 O2 87.2(7) . .
O1 W6 O4 158.7(10) . .
O1 W6 O32 62.5(9) . .
O1 W6 O33 96.9(10) . .
O2 W6 O32 63.9(9) . .
O2 W6 O33 94.2(10) . .
O3 W6 O1 102.3(10) . .
O3 W6 O2 100.4(10) . .
O3 W6 O4 98.6(8) . .
O3 W6 O5 100.2(9) . .
O3 W6 O32 157.3(7) . .
O3 W6 O33 156.3(7) . .
O4 W6 O2 85.4(7) . .
O4 W6 O32 96.4(8) . .
O4 W6 O33 63.9(7) . .
O5 W6 O1 90.2(8) . .
O5 W6 O2 159.3(11) . .
O5 W6 O4 89.7(6) . .
O5 W6 O32 96.8(9) . .
O5 W6 O33 65.7(8) . .
O32 W6 O33 46.3(7) . .
O19 Mo1 O20 87.3(5) . .
O19 Mo1 O21 86.3(5) . .
O19 Mo1 O22 104.8(5) . .
O19 Mo1 O25 154.6(5) . .
O21 Mo1 O20 71.2(4) . .
O22 Mo1 O20 85.8(5) . .
O22 Mo1 O21 154.1(5) . .
O22 Mo1 O25 89.1(5) . .
O23 Mo1 O19 106.5(6) . .
O23 Mo1 O20 160.9(5) . .
O23 Mo1 O21 96.1(5) . .
O23 Mo1 O22 102.8(6) . .
O23 Mo1 O25 90.5(5) . .
O25 Mo1 O20 72.4(4) . .
O25 Mo1 O21 73.1(4) . .
O21 Mo2 O20 70.6(4) 3_565 3_565
O25 Mo2 O20 72.0(4) . 3_565
O25 Mo2 O21 72.9(4) . 3_565
O27 Mo2 O20 89.0(5) . 3_565
O27 Mo2 O21 156.3(5) . 3_565
O27 Mo2 O25 89.5(5) . .
O27 Mo2 O28 104.7(5) . .
O28 Mo2 O20 86.6(5) . 3_565
O28 Mo2 O21 86.7(5) . 3_565
O28 Mo2 O25 154.2(5) . .
O29 Mo2 O20 159.0(5) . 3_565
O29 Mo2 O21 93.3(5) . 3_565
O29 Mo2 O25 90.8(5) . .
O29 Mo2 O27 103.0(6) . .
O29 Mo2 O28 106.4(6) . .
O20 Mo3 O21 145.6(5) 3_565 .
O20 Mo3 O25 76.8(4) 3_565 3_565
O20 Mo3 O25 77.3(4) 3_565 .
O21 Mo3 O25 74.7(4) . 3_565
O21 Mo3 O25 75.2(4) . .
O24 Mo3 O20 100.5(5) 3_565 3_565
O24 Mo3 O21 99.6(5) 3_565 .
O24 Mo3 O25 162.3(5) 3_565 .
O24 Mo3 O25 92.6(5) 3_565 3_565
O24 Mo3 O26 105.1(6) 3_565 .
O25 Mo3 O25 69.8(5) . 3_565
O26 Mo3 O20 101.2(5) . 3_565
O26 Mo3 O21 100.1(5) . .
O26 Mo3 O25 162.2(5) . 3_565
O26 Mo3 O25 92.5(5) . .
O19 Cu1 O18 87.4(5) . .
O19 Cu1 N1 170.1(6) . .
O19 Cu1 N2 92.9(5) . .
O28 Cu1 O18 98.7(5) 3_565 .
O28 Cu1 O19 92.4(5) 3_565 .
O28 Cu1 N1 91.8(5) 3_565 .
O28 Cu1 N2 166.5(6) 3_565 .
N1 Cu1 O18 100.8(6) . .
N2 Cu1 O18 94.0(5) . .
N2 Cu1 N1 81.1(6) . .
O22 Cu2 O24 88.6(5) . .
O22 Cu2 N5 92.0(6) . .
O22 Cu2 N6 160.7(5) . .
O24 Cu2 N6 98.8(5) . .
N5 Cu2 O24 179.4(6) . .
N5 Cu2 N6 80.7(6) . .
O26 Cu3 O23 79.0(4) . .
O26 Cu3 N3 96.4(6) . .
O27 Cu3 O23 112.4(5) . .
O27 Cu3 O26 89.4(5) . .
O27 Cu3 N3 161.0(5) . .
O27 Cu3 N4 93.0(5) . .
N3 Cu3 O23 86.6(5) . .
N4 Cu3 O23 98.8(5) . .
N4 Cu3 O26 177.2(5) . .
N4 Cu3 N3 81.8(7) . .
O30 Si1 O30 180.000(4) . 3_666
O31 Si1 O30 72.1(10) 3_666 .
O31 Si1 O30 107.9(10) 3_666 3_666
O31 Si1 O30 72.1(10) . 3_666
O31 Si1 O30 107.9(10) . .
O31 Si1 O31 180.000(3) 3_666 .
O31 Si1 O32 71.5(10) 3_666 .
O31 Si1 O32 71.5(10) . 3_666
O31 Si1 O32 108.5(10) . .
O31 Si1 O32 108.5(10) 3_666 3_666
O32 Si1 O30 72.6(11) . 3_666
O32 Si1 O30 107.4(11) . .
O32 Si1 O30 107.4(11) 3_666 3_666
O32 Si1 O30 72.6(11) 3_666 .
O32 Si1 O32 180.000(3) . 3_666
O33 Si1 O30 110.8(11) . 3_666
O33 Si1 O30 110.8(11) 3_666 .
O33 Si1 O30 69.2(11) . .
O33 Si1 O30 69.2(11) 3_666 3_666
O33 Si1 O31 114.4(10) . 3_666
O33 Si1 O31 65.6(10) 3_666 3_666
O33 Si1 O31 65.6(10) . .
O33 Si1 O31 114.4(10) 3_666 .
O33 Si1 O32 72.4(11) 3_666 3_666
O33 Si1 O32 107.6(11) 3_666 .
O33 Si1 O32 107.6(11) . 3_666
O33 Si1 O32 72.4(11) . .
O33 Si1 O33 180.0(16) 3_666 .
W6 O1 W3 138.6(14) . 3_666
W1 O2 W6 136.1(14) 3_666 .
W5 O4 W6 134.8(10) . .
W6 O5 W2 136.2(10) . .
W5 O7 W4 137.7(12) . .
W4 O8 W2 137.7(13) . 3_666
W4 O9 W3 135.1(10) . .
W3 O10 W5 137.0(10) . .
W2 O12 W5 137.4(10) . .
W1 O14 W2 141.4(12) . .
W3 O16 W1 135.1(13) . .
W1 O17 W4 137.3(11) . 3_666
W1 O18 Cu1 140.8(9) . .
Mo1 O19 Cu1 146.3(7) . .
Mo1 O20 Mo2 105.0(4) . 3_565
Mo3 O20 Mo1 107.1(5) 3_565 .
Mo3 O20 Mo2 106.1(5) 3_565 3_565
Mo1 O21 Mo2 109.8(5) . 3_565
Mo3 O21 Mo1 106.1(5) . .
Mo3 O21 Mo2 106.6(5) . 3_565
Mo1 O22 Cu2 135.1(6) . .
Mo1 O23 Cu3 126.2(6) . .
Mo3 O24 Cu2 129.0(7) 3_565 .
Mo1 O25 Mo3 97.4(4) . .
Mo1 O25 Mo3 97.3(4) . 3_565
Mo2 O25 Mo1 153.6(6) . .
Mo2 O25 Mo3 97.6(4) . 3_565
Mo2 O25 Mo3 97.7(4) . .
Mo3 O25 Mo3 110.2(5) . 3_565
Mo3 O26 Cu3 129.0(7) . .
Mo2 O27 Cu3 134.7(6) . .
Mo2 O28 Cu1 145.8(7) . 3_565
W1 O30 W4 95.1(8) . 3_666
W2 O30 W1 96.4(8) . .
W2 O30 W4 96.4(7) . 3_666
Si1 O30 W1 119.5(10) . .
Si1 O30 W2 123.0(11) . .
Si1 O30 W4 120.2(11) . 3_666
W3 O31 W4 92.9(8) . .
W5 O31 W3 94.4(8) . .
W5 O31 W4 94.5(8) . .
Si1 O31 W3 120.8(11) . .
Si1 O31 W4 121.2(10) . .
Si1 O31 W5 125.1(11) . .
Si1 O31 O33 57.1(11) . .
O33 O31 W3 128.7(12) . .
O33 O31 W4 134.6(13) . .
O33 O31 W5 68.1(9) . .
W3 O32 W1 94.9(7) 3_666 3_666
W6 O32 W1 95.8(8) . 3_666
W6 O32 W3 96.6(7) . 3_666
Si1 O32 W1 119.6(11) . 3_666
Si1 O32 W3 121.0(11) . 3_666
Si1 O32 W6 122.5(12) . .
W2 O33 W6 91.6(8) . .
W5 O33 W2 95.5(8) . .
W5 O33 W6 93.7(8) . .
Si1 O33 W2 122.3(12) . .
Si1 O33 W5 126.5(12) . .
Si1 O33 W6 118.8(10) . .
Si1 O33 O31 57.4(11) . .
O31 O33 W2 133.4(13) . .
O31 O33 W5 69.2(10) . .
O31 O33 W6 131.7(13) . .
C1 N1 Cu1 126.9(12) . .
C1 N1 C5 119.9(15) . .
C5 N1 Cu1 113.2(12) . .
C6 N2 Cu1 116.2(11) . .
C10 N2 Cu1 127.2(12) . .
C10 N2 C6 116.5(16) . .
C11 N3 Cu3 123.2(16) . .
C11 N3 C15 121.2(18) . .
C15 N3 Cu3 115.5(13) . .
C16 N4 Cu3 115.9(12) . .
C20 N4 Cu3 128.6(13) . .
C20 N4 C16 115.5(17) . .
C21 N5 Cu2 124.3(14) . .
C25 N5 Cu2 116.4(13) . .
C25 N5 C21 119.2(17) . .
C26 N6 Cu2 115.0(13) . .
C26 N6 C30 120.0(18) . .
C30 N6 Cu2 124.9(15) . .
N1 C1 C2 123.7(19) . .
C1 C2 C3 119.2(19) . .
C4 C3 C2 117.7(16) . .
C3 C4 C5 121.3(16) . .
N1 C5 C4 118.0(17) . .
N1 C5 C6 116.4(14) . .
C4 C5 C6 125.4(15) . .
N2 C6 C5 113.1(13) . .
N2 C6 C7 121.1(17) . .
C7 C6 C5 125.7(15) . .
C8 C7 C6 120.1(16) . .
C7 C8 C9 119.2(17) . .
C10 C9 C8 117.0(18) . .
N2 C10 C9 125.9(18) . .
N3 C11 C12 118(3) . .
C13 C12 C11 122(3) . .
C12 C13 C14 120(2) . .
C13 C14 C15 116(2) . .
N3 C15 C14 123(2) . .
N3 C15 C16 114.5(15) . .
C14 C15 C16 122(2) . .
N4 C16 C15 112.0(15) . .
C17 C16 N4 120(2) . .
C17 C16 C15 128(2) . .
C18 C17 C16 123(3) . .
C17 C18 C19 119(3) . .
C18 C19 C20 119(3) . .
N4 C20 C19 124(2) . .
C22 C21 N5 121(2) . .
C23 C22 C21 118(3) . .
C24 C23 C22 123(2) . .
C23 C24 C25 118(2) . .
N5 C25 C24 120.7(19) . .
N5 C25 C26 114.2(16) . .
C24 C25 C26 125.1(18) . .
N6 C26 C25 113.6(16) . .
N6 C26 C27 120.6(19) . .
C27 C26 C25 125.7(19) . .
C28 C27 C26 118(2) . .
C29 C28 C27 119(2) . .
C28 C29 C30 123(2) . .
N6 C30 C29 119(2) . .

loop_
_geom_bond_atom_site_label_1
_geom_bond_atom_site_label_2
_geom_bond_distance
_geom_bond_site_symmetry_2
W1 O2 1.871(17) 3_666
W1 O14 1.840(19) .
W1 O16 1.917(17) .
W1 O17 1.866(16) .
W1 O18 1.654(13) .
W1 O30 2.40(2) .
W1 O32 2.40(2) 3_666
W2 O5 1.942(16) .
W2 O8 1.935(16) 3_666
W2 O12 1.859(15) .
W2 O13 1.667(14) .
W2 O14 1.904(18) .
W2 O30 2.34(2) .
W2 O33 2.42(2) .
W3 O1 1.913(16) 3_666
W3 O9 1.927(16) .
W3 O10 1.880(15) .
W3 O15 1.675(14) .
W3 O16 1.882(18) .
W3 O31 2.42(2) .
W3 O32 2.37(2) 3_666
W4 O6 1.666(13) .
W4 O7 1.912(15) .
W4 O8 1.854(18) .
W4 O9 1.883(17) .
W4 O17 1.932(16) 3_666
W4 O30 2.398(19) 3_666
W4 O31 2.44(2) .
W5 O4 1.895(15) .
W5 O7 1.873(15) .
W5 O10 1.905(14) .
W5 O11 1.684(15) .
W5 O12 1.934(15) .
W5 O31 2.37(2) .
W5 O33 2.36(2) .
W6 O1 1.865(16) .
W6 O2 1.942(16) .
W6 O3 1.679(14) .
W6 O4 1.934(15) .
W6 O5 1.849(17) .
W6 O32 2.37(2) .
W6 O33 2.49(2) .
Mo1 O19 1.759(10) .
Mo1 O20 2.223(11) .
Mo1 O21 2.152(11) .
Mo1 O22 1.769(11) .
Mo1 O23 1.736(12) .
Mo1 O25 2.135(10) .
Mo2 O20 2.235(11) 3_565
Mo2 O21 2.170(10) 3_565
Mo2 O25 2.133(10) .
Mo2 O27 1.765(11) .
Mo2 O28 1.784(10) .
Mo2 O29 1.730(12) .
Mo3 O20 1.863(11) 3_565
Mo3 O21 1.944(10) .
Mo3 O24 1.746(10) 3_565
Mo3 O25 2.252(12) 3_565
Mo3 O25 2.225(12) .
Mo3 O26 1.757(11) .
Cu1 O18 2.341(14) .
Cu1 O19 1.933(11) .
Cu1 O28 1.918(11) 3_565
Cu1 N1 1.999(15) .
Cu1 N2 1.987(14) .
Cu2 O22 1.934(11) .
Cu2 O24 1.974(11) .
Cu2 N5 1.948(15) .
Cu2 N6 1.996(15) .
Cu3 O23 2.437(12) .
Cu3 O26 1.990(12) .
Cu3 O27 1.944(11) .
Cu3 N3 1.993(14) .
Cu3 N4 1.944(16) .
Si1 O30 1.65(2) .
Si1 O30 1.65(2) 3_666
Si1 O31 1.59(2) .
Si1 O31 1.59(2) 3_666
Si1 O32 1.65(2) 3_666
Si1 O32 1.65(2) .
Si1 O33 1.58(2) 3_666
Si1 O33 1.58(2) .
O1 W3 1.913(16) 3_666
O2 W1 1.871(17) 3_666
O8 W2 1.935(16) 3_666
O17 W4 1.932(16) 3_666
O20 Mo2 2.235(11) 3_565
O20 Mo3 1.863(11) 3_565
O21 Mo2 2.170(10) 3_565
O24 Mo3 1.746(10) 3_565
O25 Mo3 2.252(12) 3_565
O28 Cu1 1.918(11) 3_565
O30 W4 2.398(19) 3_666
O31 O33 1.72(3) .
O32 W1 2.40(2) 3_666
O32 W3 2.37(2) 3_666
N1 C1 1.32(2) .
N1 C5 1.36(2) .
N2 C6 1.34(2) .
N2 C10 1.33(2) .
N3 C11 1.30(3) .
N3 C15 1.33(3) .
N4 C16 1.40(2) .
N4 C20 1.33(2) .
N5 C21 1.39(3) .
N5 C25 1.33(2) .
N6 C26 1.33(2) .
N6 C30 1.34(2) .
C1 C2 1.35(3) .
C2 C3 1.38(3) .
C3 C4 1.38(3) .
C4 C5 1.41(2) .
C5 C6 1.46(3) .
C6 C7 1.36(2) .
C7 C8 1.36(3) .
C8 C9 1.37(3) .
C9 C10 1.33(3) .
C11 C12 1.42(3) .
C12 C13 1.33(4) .
C13 C14 1.39(4) .
C14 C15 1.39(3) .
C15 C16 1.50(3) .
C16 C17 1.33(3) .
C17 C18 1.32(4) .
C18 C19 1.33(4) .
C19 C20 1.35(3) .
C21 C22 1.36(3) .
C22 C23 1.34(4) .
C23 C24 1.34(3) .
C24 C25 1.38(3) .
C25 C26 1.48(3) .
C26 C27 1.39(3) .
C27 C28 1.39(3) .
C28 C29 1.28(3) .
C29 C30 1.37(3) .
